data_4341822
loop_
_publ_author_name
'Wu, Hongping'
'Yu, Hongwei'
'Bian, Qiang'
'Yang, Zhihua'
'Han, Shujuan'
'Pan, Shilie'

_publ_section_title
;
 Borate Fluoride and Fluoroborate in Alkali-Metal Borate Prepared by an
 Open High-Temperature Solution Method.
;
_journal_name_full 'Inorganic chemistry'
_journal_page_first 141201120741005
_journal_paper_doi 10.1021/ic502625b
_journal_year 2014
_chemical_formula_sum 'B2 F Li6 O6 Rb'
_chemical_formula_weight 263.73
_chemical_name_systematic
; 
 ? 
;
_space_group_IT_number 62
_symmetry_cell_setting orthorhombic
_symmetry_space_group_name_Hall '-P 2ac 2n'
_symmetry_space_group_name_H-M 'P n m a'
_atom_sites_solution_primary direct
_atom_sites_solution_secondary difmap
_audit_creation_method SHELXL-97
_cell_angle_alpha 90.00
_cell_angle_beta 90.00
_cell_angle_gamma 90.00
_cell_formula_units_Z 4
_cell_length_a 8.414(13)
_cell_length_b 15.96(2)
_cell_length_c 5.081(8)
_cell_measurement_temperature 296(2)
_cell_measurement_theta_max 20.64
_cell_measurement_theta_min 2.55
_cell_volume 682.3(17)
_computing_structure_refinement 'SHELXL-97 (Sheldrick, 1997)'
_computing_structure_solution 'SHELXS-97 (Sheldrick, 1990)'
_diffrn_ambient_temperature 296(2)
_diffrn_measured_fraction_theta_full 0.998
_diffrn_measured_fraction_theta_max 0.998
_diffrn_radiation_monochromator graphite
_diffrn_radiation_source 'fine-focus sealed tube'
_diffrn_radiation_type MoK\a
_diffrn_radiation_wavelength 0.71073
_diffrn_reflns_av_R_equivalents 0.0924
_diffrn_reflns_av_sigmaI/netI 0.0804
_diffrn_reflns_limit_h_max 10
_diffrn_reflns_limit_h_min -7
_diffrn_reflns_limit_k_max 20
_diffrn_reflns_limit_k_min -20
_diffrn_reflns_limit_l_max 6
_diffrn_reflns_limit_l_min -5
_diffrn_reflns_number 3829
_diffrn_reflns_theta_full 27.60
_diffrn_reflns_theta_max 27.60
_diffrn_reflns_theta_min 2.55
_exptl_absorpt_coefficient_mu 7.255
_exptl_absorpt_correction_T_max 0.7456
_exptl_absorpt_correction_T_min 0.5166
_exptl_absorpt_correction_type numerical
_exptl_crystal_density_diffrn 2.568
_exptl_crystal_density_method 'not measured'
_exptl_crystal_F_000 488
_exptl_crystal_size_max 0.235
_exptl_crystal_size_mid 0.104
_exptl_crystal_size_min 0.095
_refine_diff_density_max 0.647
_refine_diff_density_min -0.609
_refine_diff_density_rms 0.167
_refine_ls_extinction_method none
_refine_ls_goodness_of_fit_ref 1.012
_refine_ls_matrix_type full
_refine_ls_number_parameters 76
_refine_ls_number_reflns 818
_refine_ls_number_restraints 0
_refine_ls_restrained_S_all 1.012
_refine_ls_R_factor_all 0.0811
_refine_ls_R_factor_gt 0.0433
_refine_ls_shift/su_max 0.000
_refine_ls_shift/su_mean 0.000
_refine_ls_structure_factor_coef Fsqd
_refine_ls_weighting_details 'calc w=1/[\s^2^(Fo^2^)+(0.0632P)^2^+0.0000P] where P=(Fo^2^+2Fc^2^)/3'
_refine_ls_weighting_scheme calc
_refine_ls_wR_factor_gt 0.1061
_refine_ls_wR_factor_ref 0.1243
_reflns_number_gt 555
_reflns_number_total 818
_reflns_threshold_expression >2sigma(I)
_cod_data_source_file ic502625b_si_003.cif
_cod_data_source_block 5
_cod_depositor_comments
;
The following automatic conversions were performed:

'_symmetry_cell_setting' value 'Orthorhombic' changed to
'orthorhombic' according to
/home/saulius/struct/COD-crude-data--automatic-downloads/rss-feeds/ACS/lib/dictionaries/cif_core.dic
dictionary named 'cif_core.dic' version 2.4.2 from 2011-04-26.

Automatic conversion script
Id: cif_fix_values 2935 2014-11-11 08:27:57Z andrius 
;
_cod_original_cell_volume 682.2(18)
_cod_original_sg_symbol_H-M 'Pnma '
_cod_database_code 4341822

loop_
_symmetry_equiv_pos_as_xyz
'x, y, z'
'-x+1/2, -y, z+1/2'
'-x, y+1/2, -z'
'x+1/2, -y+1/2, -z+1/2'
'-x, -y, -z'
'x-1/2, y, -z-1/2'
'x, -y-1/2, z'
'-x-1/2, y-1/2, z-1/2'

loop_
_atom_site_label
_atom_site_type_symbol
_atom_site_fract_x
_atom_site_fract_y
_atom_site_fract_z
_atom_site_U_iso_or_equiv
_atom_site_adp_type
_atom_site_occupancy
_atom_site_symmetry_multiplicity
_atom_site_calc_flag
_atom_site_refinement_flags
Rb1 Rb 0.87603(10) 0.7500 0.11848(19) 0.0275(3) Uani 1 2 d S
Li1 Li 0.7121(10) 0.6394(5) -0.3790(17) 0.0136(19) Uani 1 1 d .
Li2 Li 0.9283(10) 0.5581(6) -0.1372(18) 0.0126(18) Uani 1 1 d .
Li3 Li 0.8011(11) 0.5374(5) 0.2953(18) 0.0123(18) Uani 1 1 d .
B1 B 1.0700(7) 0.5876(3) 0.4058(12) 0.0072(11) Uani 1 1 d .
F1 F 1.1802(6) 0.7500 -0.0906(10) 0.0227(11) Uani 1 2 d S
O1 O 1.0753(4) 0.5720(2) 0.1404(7) 0.0091(8) Uani 1 1 d .
O2 O 0.9301(4) 0.6064(2) 0.5244(7) 0.0101(8) Uani 1 1 d .
O3 O 0.7089(4) 0.5777(2) -0.0481(6) 0.0080(8) Uani 1 1 d .

loop_
_atom_site_aniso_label
_atom_site_aniso_U_11
_atom_site_aniso_U_22
_atom_site_aniso_U_33
_atom_site_aniso_U_23
_atom_site_aniso_U_13
_atom_site_aniso_U_12
Rb1 0.0238(5) 0.0225(5) 0.0361(6) 0.000 0.0023(4) 0.000
Li1 0.014(5) 0.012(4) 0.015(5) 0.003(4) -0.007(4) 0.001(3)
Li2 0.005(4) 0.022(5) 0.010(5) 0.001(4) 0.000(4) 0.000(3)
Li3 0.012(5) 0.013(4) 0.012(4) -0.005(4) -0.001(4) 0.006(4)
B1 0.006(3) 0.006(2) 0.010(3) 0.000(2) 0.002(2) -0.004(2)
F1 0.018(2) 0.009(2) 0.041(3) 0.000 -0.002(2) 0.000
O1 0.0093(17) 0.0116(17) 0.0064(19) 0.0003(15) -0.0006(14) 0.0004(14)
O2 0.0064(17) 0.0156(19) 0.0082(19) 0.0020(15) 0.0017(14) 0.0032(14)
O3 0.0062(18) 0.0138(19) 0.0042(19) 0.0013(14) 0.0031(13) 0.0017(14)

loop_
_atom_type_symbol
_atom_type_description
_atom_type_scat_dispersion_real
_atom_type_scat_dispersion_imag
_atom_type_scat_source
Li Li -0.0003 0.0001 'International Tables Vol C Tables 4.2.6.8 and 6.1.1.4'
B B 0.0013 0.0007 'International Tables Vol C Tables 4.2.6.8 and 6.1.1.4'
O O 0.0106 0.0060 'International Tables Vol C Tables 4.2.6.8 and 6.1.1.4'
F F 0.0171 0.0103 'International Tables Vol C Tables 4.2.6.8 and 6.1.1.4'
Rb Rb -0.9393 2.9676 'International Tables Vol C Tables 4.2.6.8 and 6.1.1.4'

loop_
_geom_angle_atom_site_label_1
_geom_angle_atom_site_label_2
_geom_angle_atom_site_label_3
_geom_angle
_geom_angle_site_symmetry_1
_geom_angle_site_symmetry_3
F1 Rb1 F1 147.03(12) . 6_556
F1 Rb1 O2 96.83(11) . 7_575
F1 Rb1 O2 62.43(11) 6_556 7_575
F1 Rb1 O2 96.83(11) . .
F1 Rb1 O2 62.43(11) 6_556 .
O2 Rb1 O2 94.67(18) 7_575 .
F1 Rb1 F1 99.02(12) . 6
F1 Rb1 F1 113.94(19) 6_556 6
O2 Rb1 F1 129.81(9) 7_575 6
O2 Rb1 F1 129.81(9) . 6
F1 Rb1 O3 107.72(9) . .
F1 Rb1 O3 88.23(10) 6_556 .
O2 Rb1 O3 150.51(10) 7_575 .
O2 Rb1 O3 66.90(13) . .
F1 Rb1 O3 62.93(8) 6 .
F1 Rb1 O3 107.72(9) . 7_575
F1 Rb1 O3 88.23(10) 6_556 7_575
O2 Rb1 O3 66.90(13) 7_575 7_575
O2 Rb1 O3 150.51(10) . 7_575
F1 Rb1 O3 62.93(8) 6 7_575
O3 Rb1 O3 118.32(16) . 7_575
F1 Rb1 O1 62.85(9) . 7_575
F1 Rb1 O1 105.06(9) 6_556 7_575
O2 Rb1 O1 43.17(10) 7_575 7_575
O2 Rb1 O1 122.44(12) . 7_575
F1 Rb1 O1 107.14(8) 6 7_575
O3 Rb1 O1 166.18(9) . 7_575
O3 Rb1 O1 59.54(13) 7_575 7_575
F1 Rb1 O1 62.85(9) . .
F1 Rb1 O1 105.06(9) 6_556 .
O2 Rb1 O1 122.44(12) 7_575 .
O2 Rb1 O1 43.17(10) . .
F1 Rb1 O1 107.14(8) 6 .
O3 Rb1 O1 59.54(13) . .
O3 Rb1 O1 166.18(9) 7_575 .
O1 Rb1 O1 118.78(16) 7_575 .
F1 Rb1 Li2 74.37(15) . 7_575
F1 Rb1 Li2 113.16(16) 6_556 7_575
O2 Rb1 Li2 64.3(2) 7_575 7_575
O2 Rb1 Li2 155.26(17) . 7_575
F1 Rb1 Li2 74.85(16) 6 7_575
O3 Rb1 Li2 137.63(18) . 7_575
O3 Rb1 Li2 34.06(16) 7_575 7_575
O1 Rb1 Li2 32.97(17) 7_575 7_575
O1 Rb1 Li2 137.06(18) . 7_575
F1 Rb1 Li1 95.18(19) . 7_575
F1 Rb1 Li1 112.7(2) 6_556 7_575
O2 Rb1 Li1 99.84(19) 7_575 7_575
O2 Rb1 Li1 159.90(17) . 7_575
F1 Rb1 Li1 31.62(15) 6 7_575
O3 Rb1 Li1 94.09(18) . 7_575
O3 Rb1 Li1 34.33(16) 7_575 7_575
O1 Rb1 Li1 77.48(17) 7_575 7_575
O1 Rb1 Li1 133.03(17) . 7_575
Li2 Rb1 Li1 44.5(2) 7_575 7_575
F1 Rb1 B1 73.77(13) . 7_575
F1 Rb1 B1 85.29(14) 6_556 7_575
O2 Rb1 B1 23.56(12) 7_575 7_575
O2 Rb1 B1 101.92(16) . 7_575
F1 Rb1 B1 128.21(11) 6 7_575
O3 Rb1 B1 168.77(12) . 7_575
O3 Rb1 B1 70.69(15) 7_575 7_575
O1 Rb1 B1 23.60(12) 7_575 7_575
O1 Rb1 B1 113.48(15) . 7_575
Li2 Rb1 B1 53.6(2) 7_575 7_575
Li1 Rb1 B1 96.9(2) 7_575 7_575
F1 Li1 O3 124.8(5) 6 .
F1 Li1 O2 112.4(5) 6 1_554
O3 Li1 O2 95.3(4) . 1_554
F1 Li1 O1 112.0(4) 6 6
O3 Li1 O1 106.5(4) . 6
O2 Li1 O1 102.7(4) 1_554 6
F1 Li1 Li3 130.1(5) 6 1_554
O3 Li1 Li3 104.6(4) . 1_554
O2 Li1 Li3 50.7(3) 1_554 1_554
O1 Li1 Li3 52.1(3) 6 1_554
F1 Li1 Li2 130.5(5) 6 .
O3 Li1 Li2 48.5(3) . .
O2 Li1 Li2 47.1(3) 1_554 .
O1 Li1 Li2 116.3(4) 6 .
Li3 Li1 Li2 76.6(4) 1_554 .
F1 Li1 Li2 109.9(5) 6 6
O3 Li1 Li2 73.8(3) . 6
O2 Li1 Li2 134.2(5) 1_554 6
O1 Li1 Li2 43.9(3) 6 6
Li3 Li1 Li2 88.4(4) 1_554 6
Li2 Li1 Li2 111.6(4) . 6
F1 Li1 B1 107.5(4) 6 6_556
O3 Li1 B1 26.7(2) . 6_556
O2 Li1 B1 122.0(4) 1_554 6_556
O1 Li1 B1 99.2(4) 6 6_556
Li3 Li1 B1 121.0(4) 1_554 6_556
Li2 Li1 B1 75.0(3) . 6_556
Li2 Li1 B1 57.3(3) 6 6_556
F1 Li1 Li3 163.6(5) 6 2_664
O3 Li1 Li3 42.2(3) . 2_664
O2 Li1 Li3 81.6(3) 1_554 2_664
O1 Li1 Li3 71.0(3) 6 2_664
Li3 Li1 Li3 65.1(3) 1_554 2_664
Li2 Li1 Li3 52.9(3) . 2_664
Li2 Li1 Li3 60.2(3) 6 2_664
B1 Li1 Li3 56.5(3) 6_556 2_664
F1 Li1 Rb1 59.0(3) 6 1_554
O3 Li1 Rb1 156.5(4) . 1_554
O2 Li1 Rb1 64.8(3) 1_554 1_554
O1 Li1 Rb1 90.8(3) 6 1_554
Li3 Li1 Rb1 73.2(3) 1_554 1_554
Li2 Li1 Rb1 109.7(4) . 1_554
Li2 Li1 Rb1 128.9(3) 6 1_554
B1 Li1 Rb1 165.7(3) 6_556 1_554
Li3 Li1 Rb1 137.3(3) 2_664 1_554
F1 Li1 Li1 10.0(3) 6 7_575
O3 Li1 Li1 120.4(3) . 7_575
O2 Li1 Li1 105.5(3) 1_554 7_575
O1 Li1 Li1 121.5(3) 6 7_575
Li3 Li1 Li1 131.9(3) 1_554 7_575
Li2 Li1 Li1 120.6(3) . 7_575
Li2 Li1 Li1 118.5(3) 6 7_575
B1 Li1 Li1 107.1(2) 6_556 7_575
Li3 Li1 Li1 162.4(2) 2_664 7_575
Rb1 Li1 Li1 58.70(16) 1_554 7_575
F1 Li1 Rb1 50.3(3) 6 6
O3 Li1 Rb1 122.4(4) . 6
O2 Li1 Rb1 142.1(4) 1_554 6
O1 Li1 Rb1 66.0(2) 6 6
Li3 Li1 Rb1 110.1(4) 1_554 6
Li2 Li1 Rb1 170.7(4) . 6
Li2 Li1 Rb1 63.1(3) 6 6
B1 Li1 Rb1 95.8(3) 6_556 6
Li3 Li1 Rb1 123.2(3) 2_664 6
Rb1 Li1 Rb1 78.9(2) 1_554 6
Li1 Li1 Rb1 60.18(15) 7_575 6
O2 Li2 O1 128.9(5) 1_554 .
O2 Li2 O3 99.0(4) 1_554 .
O1 Li2 O3 115.6(5) . .
O2 Li2 O1 113.7(5) 1_554 5_765
O1 Li2 O1 97.6(4) . 5_765
O3 Li2 O1 98.7(4) . 5_765
O2 Li2 Li3 97.5(4) 1_554 2_664
O1 Li2 Li3 133.2(5) . 2_664
O3 Li2 Li3 52.2(3) . 2_664
O1 Li2 Li3 51.2(3) 5_765 2_664
O2 Li2 Li1 50.1(3) 1_554 .
O1 Li2 Li1 140.1(5) . .
O3 Li2 Li1 49.2(3) . .
O1 Li2 Li1 119.7(4) 5_765 .
Li3 Li2 Li1 72.0(4) 2_664 .
O2 Li2 Li2 140.6(6) 1_554 5_765
O1 Li2 Li2 51.9(3) . 5_765
O3 Li2 Li2 115.6(6) . 5_765
O1 Li2 Li2 45.7(3) 5_765 5_765
Li3 Li2 Li2 89.8(5) 2_664 5_765
Li1 Li2 Li2 161.3(6) . 5_765
O2 Li2 B1 28.9(2) 1_554 1_554
O1 Li2 B1 109.8(4) . 1_554
O3 Li2 B1 127.4(4) . 1_554
O1 Li2 B1 100.2(4) 5_765 1_554
Li3 Li2 B1 109.7(4) 2_664 1_554
Li1 Li2 B1 79.0(4) . 1_554
Li2 Li2 B1 112.6(5) 5_765 1_554
O2 Li2 B1 83.7(4) 1_554 5_765
O1 Li2 B1 118.4(4) . 5_765
O3 Li2 B1 105.3(4) . 5_765
O1 Li2 B1 30.0(2) 5_765 5_765
Li3 Li2 B1 53.5(3) 2_664 5_765
Li1 Li2 B1 101.5(4) . 5_765
Li2 Li2 B1 69.9(4) 5_765 5_765
B1 Li2 B1 73.0(3) 1_554 5_765
O2 Li2 Li1 79.9(4) 1_554 6_655
O1 Li2 Li1 49.2(3) . 6_655
O3 Li2 Li1 139.2(5) . 6_655
O1 Li2 Li1 119.3(4) 5_765 6_655
Li3 Li2 Li1 168.5(5) 2_664 6_655
Li1 Li2 Li1 113.5(5) . 6_655
Li2 Li2 Li1 85.2(4) 5_765 6_655
B1 Li2 Li1 63.1(3) 1_554 6_655
B1 Li2 Li1 115.0(4) 5_765 6_655
O2 Li2 Li3 87.4(4) 1_554 5_765
O1 Li2 Li3 75.6(3) . 5_765
O3 Li2 Li3 156.5(5) . 5_765
O1 Li2 Li3 58.4(3) 5_765 5_765
Li3 Li2 Li3 104.7(4) 2_664 5_765
Li1 Li2 Li3 134.8(5) . 5_765
Li2 Li2 Li3 53.4(4) 5_765 5_765
B1 Li2 Li3 59.3(3) 1_554 5_765
B1 Li2 Li3 52.6(3) 5_765 5_765
Li1 Li2 Li3 64.1(3) 6_655 5_765
O2 Li2 Li3 36.5(3) 1_554 1_554
O1 Li2 Li3 159.2(5) . 1_554
O3 Li2 Li3 84.5(4) . 1_554
O1 Li2 Li3 83.2(3) 5_765 1_554
Li3 Li2 Li3 62.4(3) 2_664 1_554
Li1 Li2 Li3 50.1(3) . 1_554
Li2 Li2 Li3 125.5(5) 5_765 1_554
B1 Li2 Li3 50.1(3) 1_554 1_554
B1 Li2 Li3 55.8(3) 5_765 1_554
Li1 Li2 Li3 112.5(4) 6_655 1_554
Li3 Li2 Li3 87.5(4) 5_765 1_554
O2 Li3 O3 107.8(5) . 2_665
O2 Li3 O1 106.1(4) . 6_556
O3 Li3 O1 98.5(4) 2_665 6_556
O2 Li3 O3 123.8(5) . .
O3 Li3 O3 128.3(5) 2_665 .
O1 Li3 O3 71.9(3) 6_556 .
O2 Li3 B1 122.3(4) . 6_556
O3 Li3 B1 116.9(4) 2_665 6_556
O1 Li3 B1 35.8(2) 6_556 6_556
O3 Li3 B1 36.1(2) . 6_556
O2 Li3 Li1 52.0(3) . 1_556
O3 Li3 Li1 109.2(5) 2_665 1_556
O1 Li3 Li1 54.2(3) 6_556 1_556
O3 Li3 Li1 104.9(4) . 1_556
B1 Li3 Li1 79.2(4) 6_556 1_556
O2 Li3 B1 33.2(2) . .
O3 Li3 B1 104.2(4) 2_665 .
O1 Li3 B1 138.0(4) 6_556 .
O3 Li3 B1 116.6(4) . .
B1 Li3 B1 138.7(5) 6_556 .
Li1 Li3 B1 84.9(4) 1_556 .
O2 Li3 Li2 134.6(5) . 2_665
O3 Li3 Li2 49.4(3) 2_665 2_665
O1 Li3 Li2 53.8(3) 6_556 2_665
O3 Li3 Li2 90.9(4) . 2_665
B1 Li3 Li2 67.9(4) 6_556 2_665
Li1 Li3 Li2 94.4(4) 1_556 2_665
B1 Li3 Li2 151.8(5) . 2_665
O2 Li3 O1 63.0(3) . .
O3 Li3 O1 111.5(4) 2_665 .
O1 Li3 O1 149.9(5) 6_556 .
O3 Li3 O1 90.7(4) . .
B1 Li3 O1 123.7(4) 6_556 .
Li1 Li3 O1 110.5(4) 1_556 .
B1 Li3 O1 32.1(2) . .
Li2 Li3 O1 153.7(4) 2_665 .
O2 Li3 B1 81.8(4) . 5_766
O3 Li3 B1 29.1(2) 2_665 5_766
O1 Li3 B1 119.1(4) 6_556 5_766
O3 Li3 B1 150.1(4) . 5_766
B1 Li3 B1 145.4(4) 6_556 5_766
Li1 Li3 B1 103.4(4) 1_556 5_766
B1 Li3 B1 75.3(3) . 5_766
Li2 Li3 B1 77.5(3) 2_665 5_766
O1 Li3 B1 88.3(3) . 5_766
O2 Li3 Li2 91.5(4) . 5_765
O3 Li3 Li2 69.9(3) 2_665 5_765
O1 Li3 Li2 161.5(5) 6_556 5_765
O3 Li3 Li2 103.5(4) . 5_765
B1 Li3 Li2 136.3(4) 6_556 5_765
Li1 Li3 Li2 142.4(5) 1_556 5_765
B1 Li3 Li2 60.4(3) . 5_765
Li2 Li3 Li2 109.3(4) 2_665 5_765
O1 Li3 Li2 45.0(3) . 5_765
B1 Li3 Li2 56.6(3) 5_766 5_765
O2 Li3 Li3 156.4(5) . 2_664
O3 Li3 Li3 87.6(5) 2_665 2_664
O1 Li3 Li3 88.6(5) 6_556 2_664
O3 Li3 Li3 42.91(19) . 2_664
B1 Li3 Li3 61.2(3) 6_556 2_664
Li1 Li3 Li3 140.2(6) 1_556 2_664
B1 Li3 Li3 126.7(5) . 2_664
Li2 Li3 Li3 69.0(4) 2_665 2_664
O1 Li3 Li3 95.0(3) . 2_664
B1 Li3 Li3 107.5(4) 5_766 2_664
Li2 Li3 Li3 76.9(4) 5_765 2_664
O2 B1 O1 120.3(5) . .
O2 B1 O3 121.8(5) . 6_656
O1 B1 O3 117.8(5) . 6_656
O2 B1 Li3 172.7(4) . 6_656
O1 B1 Li3 58.8(3) . 6_656
O3 B1 Li3 59.1(3) 6_656 6_656
O2 B1 Li3 51.4(3) . .
O1 B1 Li3 75.3(3) . .
O3 B1 Li3 149.0(4) 6_656 .
Li3 B1 Li3 123.6(4) 6_656 .
O2 B1 Li2 42.3(3) . 1_556
O1 B1 Li2 147.4(4) . 1_556
O3 B1 Li2 84.4(4) 6_656 1_556
Li3 B1 Li2 134.1(4) 6_656 1_556
Li3 B1 Li2 74.3(3) . 1_556
O2 B1 Li2 114.8(4) . 5_765
O1 B1 Li2 49.1(3) . 5_765
O3 B1 Li2 99.3(4) 6_656 5_765
Li3 B1 Li2 58.6(3) 6_656 5_765
Li3 B1 Li2 67.0(3) . 5_765
Li2 B1 Li2 107.0(3) 1_556 5_765
O2 B1 Li3 105.0(4) . 5_766
O1 B1 Li3 113.6(4) . 5_766
O3 B1 Li3 44.8(3) 6_656 5_766
Li3 B1 Li3 70.3(2) 6_656 5_766
Li3 B1 Li3 104.7(3) . 5_766
Li2 B1 Li3 64.0(3) 1_556 5_766
Li2 B1 Li3 69.5(3) 5_765 5_766
O2 B1 Li1 85.6(4) . 6_656
O1 B1 Li1 151.8(4) . 6_656
O3 B1 Li1 39.4(3) 6_656 6_656
Li3 B1 Li1 97.0(4) 6_656 6_656
Li3 B1 Li1 132.9(4) . 6_656
Li2 B1 Li1 59.6(3) 1_556 6_656
Li2 B1 Li1 133.2(3) 5_765 6_656
Li3 B1 Li1 64.5(3) 5_766 6_656
O2 B1 Rb1 118.0(3) . 6_656
O1 B1 Rb1 94.2(3) . 6_656
O3 B1 Rb1 60.2(2) 6_656 6_656
Li3 B1 Rb1 69.0(3) 6_656 6_656
Li3 B1 Rb1 150.4(3) . 6_656
Li2 B1 Rb1 118.2(3) 1_556 6_656
Li2 B1 Rb1 126.2(3) 5_765 6_656
Li3 B1 Rb1 104.9(3) 5_766 6_656
Li1 B1 Rb1 61.4(2) 6_656 6_656
Li1 F1 Li1 160.1(6) 6_655 4_564
Li1 F1 Rb1 99.9(3) 6_655 .
Li1 F1 Rb1 99.9(3) 4_564 .
Li1 F1 Rb1 89.2(3) 6_655 6_656
Li1 F1 Rb1 89.2(3) 4_564 6_656
Rb1 F1 Rb1 101.95(18) . 6_656
Li1 F1 Rb1 81.3(3) 6_655 6_655
Li1 F1 Rb1 81.3(3) 4_564 6_655
Rb1 F1 Rb1 144.11(18) . 6_655
Rb1 F1 Rb1 113.94(19) 6_656 6_655
B1 O1 Li2 137.2(4) . .
B1 O1 Li3 85.4(4) . 6_656
Li2 O1 Li3 135.2(4) . 6_656
B1 O1 Li1 123.8(4) . 6_655
Li2 O1 Li1 86.9(4) . 6_655
Li3 O1 Li1 73.7(4) 6_656 6_655
B1 O1 Li2 100.9(4) . 5_765
Li2 O1 Li2 82.4(4) . 5_765
Li3 O1 Li2 74.9(4) 6_656 5_765
Li1 O1 Li2 121.7(4) 6_655 5_765
B1 O1 Li3 72.6(3) . .
Li2 O1 Li3 66.7(4) . .
Li3 O1 Li3 139.7(3) 6_656 .
Li1 O1 Li3 146.5(4) 6_655 .
Li2 O1 Li3 76.6(3) 5_765 .
B1 O1 Rb1 82.0(3) . .
Li2 O1 Rb1 75.1(3) . .
Li3 O1 Rb1 136.4(3) 6_656 .
Li1 O1 Rb1 79.2(3) 6_655 .
Li2 O1 Rb1 148.5(3) 5_765 .
Li3 O1 Rb1 74.4(2) . .
B1 O2 Li2 108.8(4) . 1_556
B1 O2 Li3 95.4(4) . .
Li2 O2 Li3 108.2(4) 1_556 .
B1 O2 Li1 167.9(4) . 1_556
Li2 O2 Li1 82.8(4) 1_556 1_556
Li3 O2 Li1 77.3(4) . 1_556
B1 O2 Rb1 89.7(3) . .
Li2 O2 Rb1 154.6(3) 1_556 .
Li3 O2 Rb1 86.4(3) . .
Li1 O2 Rb1 80.3(3) 1_556 .
B1 O3 Li2 162.0(4) 6_556 .
B1 O3 Li1 113.9(4) 6_556 .
Li2 O3 Li1 82.3(4) . .
B1 O3 Li3 106.1(4) 6_556 2_664
Li2 O3 Li3 78.3(4) . 2_664
Li1 O3 Li3 97.0(4) . 2_664
B1 O3 Li3 84.8(4) 6_556 .
Li2 O3 Li3 77.5(4) . .
Li1 O3 Li3 154.6(4) . .
Li3 O3 Li3 93.9(3) 2_664 .
B1 O3 Rb1 97.7(3) 6_556 .
Li2 O3 Rb1 77.3(3) . .
Li1 O3 Rb1 77.8(3) . .
Li3 O3 Rb1 155.6(3) 2_664 .
Li3 O3 Rb1 82.9(3) . .

loop_
_geom_bond_atom_site_label_1
_geom_bond_atom_site_label_2
_geom_bond_distance
_geom_bond_site_symmetry_2
Rb1 F1 2.771(6) .
Rb1 F1 2.910(6) 6_556
Rb1 O2 3.116(5) 7_575
Rb1 O2 3.116(5) .
Rb1 F1 3.148(6) 6
Rb1 O3 3.202(5) .
Rb1 O3 3.202(5) 7_575
Rb1 O1 3.300(5) 7_575
Rb1 O1 3.300(5) .
Rb1 Li2 3.355(10) 7_575
Rb1 Li1 3.377(9) 7_575
Rb1 B1 3.393(7) 7_575
Li1 F1 1.791(9) 6
Li1 O3 1.949(9) .
Li1 O2 1.971(10) 1_554
Li1 O1 2.061(9) 6
Li1 Li3 2.439(12) 1_554
Li1 Li2 2.550(12) .
Li1 Li2 2.719(13) 6
Li1 B1 2.810(11) 6_556
Li1 Li3 2.960(12) 2_664
Li1 Rb1 3.396(9) 1_554
Li1 Li1 3.529(18) 7_575
Li1 Rb1 3.548(9) 6
Li2 O2 1.884(10) 1_554
Li2 O1 1.889(9) .
Li2 O3 1.926(9) .
Li2 O1 2.076(10) 5_765
Li2 Li3 2.483(13) 2_664
Li2 Li2 2.615(18) 5_765
Li2 B1 2.653(11) 1_554
Li2 B1 2.696(11) 5_765
Li2 Li1 2.719(13) 6_655
Li2 Li3 2.856(12) 5_765
Li2 Li3 3.093(13) 1_554
Li3 O2 1.935(10) .
Li3 O3 2.004(10) 2_665
Li3 O1 2.005(10) 6_556
Li3 O3 2.015(10) .
Li3 B1 2.338(11) 6_556
Li3 Li1 2.439(12) 1_556
Li3 B1 2.465(11) .
Li3 Li2 2.483(13) 2_665
Li3 O1 2.499(10) .
Li3 B1 2.732(11) 5_766
Li3 Li2 2.856(12) 5_765
Li3 Li3 2.936(10) 2_664
B1 O2 1.356(7) .
B1 O1 1.372(7) .
B1 O3 1.383(7) 6_656
B1 Li3 2.338(11) 6_656
B1 Li2 2.653(11) 1_556
B1 Li2 2.696(11) 5_765
B1 Li3 2.732(11) 5_766
B1 Li1 2.810(11) 6_656
B1 Rb1 3.655(7) 6_656
F1 Li1 1.791(9) 6_655
F1 Li1 1.791(9) 4_564
F1 Rb1 2.910(6) 6_656
F1 Rb1 3.148(6) 6_655
O1 Li3 2.005(10) 6_656
O1 Li1 2.061(9) 6_655
O1 Li2 2.076(10) 5_765
O2 Li2 1.884(10) 1_556
O2 Li1 1.971(10) 1_556
O3 B1 1.383(7) 6_556
O3 Li3 2.004(10) 2_664
